data_2106673
loop_
_publ_author_name
'Dittmar, G.'
'Schaefer, H.'

_publ_section_title
;
 Die Kristallstruktur von H.T.-Ge S2
;
_journal_name_full 'Acta Crystallographica B (24,1968-38,1982)'
_journal_page_first 2060
_journal_page_last 2064
_journal_volume 31
_journal_year 1975
_chemical_formula_sum 'Ge S2'
_space_group_IT_number 14
_symmetry_space_group_name_Hall '-P 2ybc'
_symmetry_space_group_name_H-M 'P 1 21/c 1'
_cell_angle_alpha 90
_cell_angle_beta 90.88
_cell_angle_gamma 90
_cell_formula_units_Z 16
_cell_length_a 6.72
_cell_length_b 16.101
_cell_length_c 11.436
_cell_volume 1237.215
_citation_journal_id_ASTM ACBCAR
_cod_data_source_file Dittmar_ACBCAR_1975_61.cif
_cod_data_source_block Ge1S2
_cod_original_formula_sum 'Ge1 S2'
_cod_database_code 2106673

loop_
_symmetry_equiv_pos_as_xyz
x,y,z
-x,y+1/2,-z+1/2
-x,-y,-z
x,-y-1/2,z-1/2

loop_
_atom_site_label
_atom_site_type_symbol
_atom_site_fract_x
_atom_site_fract_y
_atom_site_fract_z
_atom_site_occupancy
_atom_site_U_iso_or_equiv
Ge4 Ge+4 0.6734 0.3073 0.2777 1 0.0
Ge2 Ge+4 0.1714 0.1514 0.7798 1 0.0
S3 S-2 0.2292 0.1126 0.3933 1 0.0
S4 S-2 0.1726 0.2564 0.1369 1 0.0
S2 S-2 0.279 0.037 0.1226 1 0.0
S5 S-2 0.4272 0.3319 0.4 1 0.0
Ge1 Ge+4 0.343 0.1531 0.2213 1 0.0
S6 S-2 0.9211 0.3316 0.402 1 0.0
S7 S-2 0.6767 0.3909 0.1236 1 0.0
Ge3 Ge+4 0.8396 0.0026 0.7057 1 0.0
S8 S-2 0.1661 0.4745 0.2011 1 0.0
S1 S-2 0.6687 0.1773 0.2141 1 0.0
